data_4068715
loop_
_publ_author_name
'Lippe, Katrin'
'Gerlach, Daniela'
'Kroke, Edwin'
'Wagler, J\"org'

_publ_section_title
;
 Hypercoordinate Organosilicon Complexes of an ONN&#x2032;O&#x2032;
 Chelating Ligand: Regio- and Diastereoselectivity of Rearrangement
 Reactions in Si&#x2212;Salphen Systems
;
_journal_issue 2
_journal_name_full Organometallics
_journal_page_first 621
_journal_paper_doi 10.1021/om801049q
_journal_volume 28
_journal_year 2009
_chemical_formula_moiety 'C38 H34 N2 O5 Si, 2(C H Cl3)'
_chemical_formula_sum 'C40 H36 Cl6 N2 O5 Si'
_chemical_formula_weight 865.50
_chemical_name_systematic
; 
 ? 
;
_space_group_IT_number 2
_symmetry_cell_setting triclinic
_symmetry_space_group_name_Hall '-P 1'
_symmetry_space_group_name_H-M 'P -1'
_atom_sites_solution_hydrogens geom
_atom_sites_solution_primary direct
_atom_sites_solution_secondary difmap
_audit_creation_method SHELXL-97
_cell_angle_alpha 80.0850(10)
_cell_angle_beta 80.6280(10)
_cell_angle_gamma 80.9410(10)
_cell_formula_units_Z 2
_cell_length_a 10.5362(2)
_cell_length_b 12.6828(3)
_cell_length_c 15.1854(3)
_cell_measurement_reflns_used 4304
_cell_measurement_temperature 90(2)
_cell_measurement_theta_max 24.33
_cell_measurement_theta_min 2.40
_cell_volume 1954.65(7)
_computing_cell_refinement 'Bruker SMART'
_computing_data_collection 'Bruker SMART'
_computing_data_reduction 'Bruker SAINT'
_computing_molecular_graphics 'ORTEP32 (Farugia)'
_computing_publication_material 'Ciftab (Sheldrick)'
_computing_structure_refinement 'SHELXL-97 (Sheldrick, 1997)'
_computing_structure_solution 'SHELXS-97 (Sheldrick, 1990)'
_diffrn_ambient_temperature 90(2)
_diffrn_measured_fraction_theta_full 0.966
_diffrn_measured_fraction_theta_max 0.966
_diffrn_measurement_device_type 'CCD area detector'
_diffrn_measurement_method 'phi scans'
_diffrn_radiation_monochromator graphite
_diffrn_radiation_source 'fine-focus sealed tube'
_diffrn_radiation_type MoK\a
_diffrn_radiation_wavelength 0.71073
_diffrn_reflns_av_R_equivalents 0.0406
_diffrn_reflns_av_sigmaI/netI 0.0501
_diffrn_reflns_limit_h_max 12
_diffrn_reflns_limit_h_min -12
_diffrn_reflns_limit_k_max 15
_diffrn_reflns_limit_k_min -15
_diffrn_reflns_limit_l_max 14
_diffrn_reflns_limit_l_min -18
_diffrn_reflns_number 21696
_diffrn_reflns_theta_full 25.00
_diffrn_reflns_theta_max 25.00
_diffrn_reflns_theta_min 2.24
_exptl_absorpt_coefficient_mu 0.518
_exptl_absorpt_correction_T_max 0.9597
_exptl_absorpt_correction_T_min 0.8638
_exptl_absorpt_correction_type multi-scan
_exptl_absorpt_process_details SADABS
_exptl_crystal_colour orange
_exptl_crystal_density_diffrn 1.471
_exptl_crystal_density_method 'not measured'
_exptl_crystal_description polyhedron
_exptl_crystal_F_000 892
_exptl_crystal_size_max 0.20
_exptl_crystal_size_mid 0.15
_exptl_crystal_size_min 0.08
_refine_diff_density_max 0.460
_refine_diff_density_min -0.514
_refine_diff_density_rms 0.062
_refine_ls_extinction_method none
_refine_ls_goodness_of_fit_ref 1.098
_refine_ls_hydrogen_treatment constr
_refine_ls_matrix_type full
_refine_ls_number_parameters 564
_refine_ls_number_reflns 6648
_refine_ls_number_restraints 0
_refine_ls_restrained_S_all 1.098
_refine_ls_R_factor_all 0.0755
_refine_ls_R_factor_gt 0.0482
_refine_ls_shift/su_max 0.002
_refine_ls_shift/su_mean 0.000
_refine_ls_structure_factor_coef Fsqd
_refine_ls_weighting_details 'calc w=1/[\s^2^(Fo^2^)+(0.0602P)^2^+0.7780P] where P=(Fo^2^+2Fc^2^)/3'
_refine_ls_weighting_scheme calc
_refine_ls_wR_factor_gt 0.1183
_refine_ls_wR_factor_ref 0.1279
_reflns_number_gt 4860
_reflns_number_total 6648
_reflns_threshold_expression >2sigma(I)
_cod_data_source_file om801049q_si_001.cif
_cod_data_source_block compound_14
_cod_original_sg_symbol_Hall -P1
_cod_original_sg_symbol_H-M P-1
_cod_database_code 4068715

loop_
_symmetry_equiv_pos_as_xyz
'x, y, z'
'-x, -y, -z'

loop_
_atom_site_label
_atom_site_type_symbol
_atom_site_fract_x
_atom_site_fract_y
_atom_site_fract_z
_atom_site_U_iso_or_equiv
_atom_site_adp_type
_atom_site_occupancy
_atom_site_symmetry_multiplicity
_atom_site_calc_flag
_atom_site_refinement_flags
_atom_site_disorder_assembly
_atom_site_disorder_group
Si1 Si 0.72738(7) 0.22921(6) 0.76496(5) 0.01587(19) Uani 1 1 d . A 1
O1 O 0.57402(16) 0.26348(13) 0.73505(11) 0.0172(4) Uani 1 1 d . A 1
O2 O 0.79726(17) 0.26987(14) 0.65897(11) 0.0192(4) Uani 1 1 d . A 1
O3 O 1.0082(2) 0.16178(16) 0.37992(13) 0.0327(5) Uani 1 1 d . A 1
O4 O 0.32327(19) 0.56229(16) 0.57147(13) 0.0312(5) Uani 1 1 d . A 1
O5 O 0.47553(17) 0.59845(14) 0.84095(12) 0.0230(4) Uani 1 1 d . A 1
N1 N 0.7039(2) 0.31216(16) 0.84843(14) 0.0160(5) Uani 1 1 d . A 1
N2 N 0.9104(2) 0.20008(16) 0.80024(14) 0.0149(5) Uani 1 1 d . A 1
C1 C 0.5143(2) 0.3672(2) 0.72411(18) 0.0181(6) Uani 1 1 d . A 1
C2 C 0.4475(3) 0.4061(2) 0.65035(18) 0.0211(6) Uani 1 1 d . A 1
H2 H 0.4417 0.3609 0.6078 0.025 Uiso 1 1 calc R A 1
C3 C 0.3898(3) 0.5129(2) 0.64128(18) 0.0230(7) Uani 1 1 d . A 1
C4 C 0.3988(3) 0.5795(2) 0.70275(19) 0.0242(7) Uani 1 1 d . A 1
H4 H 0.3607 0.6530 0.6945 0.029 Uiso 1 1 calc R A 1
C5 C 0.4634(2) 0.5387(2) 0.77611(18) 0.0205(6) Uani 1 1 d . A 1
C6 C 0.5203(2) 0.4308(2) 0.78887(18) 0.0169(6) Uani 1 1 d . A 1
C7 C 0.5781(2) 0.3781(2) 0.87240(17) 0.0159(6) Uani 1 1 d . A 1
H7 H 0.5937 0.4361 0.9048 0.019 Uiso 1 1 calc R A 1
C8 C 0.7924(2) 0.2953(2) 0.91088(17) 0.0162(6) Uani 1 1 d . A 1
C9 C 0.7738(3) 0.3379(2) 0.99066(18) 0.0191(6) Uani 1 1 d . A 1
H9 H 0.6946 0.3813 1.0079 0.023 Uiso 1 1 calc R A 1
C10 C 0.8708(3) 0.3172(2) 1.04546(18) 0.0206(6) Uani 1 1 d . A 1
H10 H 0.8581 0.3478 1.0996 0.025 Uiso 1 1 calc R A 1
C11 C 0.9859(3) 0.2526(2) 1.02207(18) 0.0204(6) Uani 1 1 d . A 1
H11 H 1.0512 0.2382 1.0605 0.024 Uiso 1 1 calc R A 1
C12 C 1.0057(3) 0.2092(2) 0.94297(18) 0.0197(6) Uani 1 1 d . A 1
H12 H 1.0850 0.1651 0.9271 0.024 Uiso 1 1 calc R A 1
C13 C 0.9104(2) 0.2295(2) 0.88614(17) 0.0167(6) Uani 1 1 d . A 1
C14 C 0.8989(3) 0.2131(2) 0.61279(18) 0.0188(6) Uani 1 1 d . A 1
C15 C 0.9002(3) 0.2218(2) 0.51980(18) 0.0223(6) Uani 1 1 d . A 1
H15 H 0.8344 0.2683 0.4909 0.027 Uiso 1 1 calc R A 1
C16 C 0.9984(3) 0.1619(2) 0.47029(18) 0.0247(7) Uani 1 1 d . A 1
C17 C 1.0949(3) 0.0925(2) 0.5125(2) 0.0267(7) Uani 1 1 d . A 1
H17 H 1.1600 0.0491 0.4785 0.032 Uiso 1 1 calc R A 1
C18 C 1.0948(3) 0.0876(2) 0.60288(19) 0.0228(6) Uani 1 1 d . A 1
H18 H 1.1620 0.0416 0.6308 0.027 Uiso 1 1 calc R A 1
C19 C 0.9983(2) 0.1486(2) 0.65630(18) 0.0187(6) Uani 1 1 d . A 1
C20 C 1.0081(2) 0.1517(2) 0.75021(18) 0.0184(6) Uani 1 1 d . A 1
C21 C 1.1303(2) 0.0980(2) 0.78463(17) 0.0179(6) Uani 1 1 d . A 1
C22 C 1.2459(2) 0.1426(2) 0.75892(18) 0.0206(6) Uani 1 1 d . A 1
H22 H 1.2480 0.2086 0.7185 0.025 Uiso 1 1 calc R A 1
C23 C 1.3577(3) 0.0904(2) 0.79241(19) 0.0229(6) Uani 1 1 d . A 1
H23 H 1.4364 0.1211 0.7755 0.028 Uiso 1 1 calc R A 1
C24 C 1.3547(3) -0.0062(2) 0.85048(19) 0.0243(7) Uani 1 1 d . A 1
H24 H 1.4315 -0.0418 0.8735 0.029 Uiso 1 1 calc R A 1
C25 C 1.2397(3) -0.0516(2) 0.87543(19) 0.0223(6) Uani 1 1 d . A 1
H25 H 1.2381 -0.1182 0.9151 0.027 Uiso 1 1 calc R A 1
C26 C 1.1283(3) 0.0003(2) 0.84242(18) 0.0215(6) Uani 1 1 d . A 1
H26 H 1.0499 -0.0307 0.8592 0.026 Uiso 1 1 calc R A 1
C27 C 0.9077(3) 0.2231(3) 0.3329(2) 0.0365(8) Uani 1 1 d . A 1
H27A H 0.9015 0.2993 0.3395 0.055 Uiso 1 1 calc R A 1
H27B H 0.8249 0.1965 0.3581 0.055 Uiso 1 1 calc R A 1
H27C H 0.9277 0.2156 0.2688 0.055 Uiso 1 1 calc R A 1
C28 C 0.7180(2) 0.0812(2) 0.79840(17) 0.0160(6) Uani 1 1 d . A 1
C29 C 0.6983(3) 0.0377(2) 0.88982(18) 0.0200(6) Uani 1 1 d . A 1
H29 H 0.6853 0.0847 0.9339 0.024 Uiso 1 1 calc R A 1
C30 C 0.6974(3) -0.0721(2) 0.91778(19) 0.0244(7) Uani 1 1 d . A 1
H30 H 0.6839 -0.0997 0.9803 0.029 Uiso 1 1 calc R A 1
C31 C 0.7161(3) -0.1414(2) 0.8546(2) 0.0235(7) Uani 1 1 d . A 1
H31 H 0.7165 -0.2168 0.8736 0.028 Uiso 1 1 calc R A 1
C32 C 0.7341(3) -0.1008(2) 0.7640(2) 0.0270(7) Uani 1 1 d . A 1
H32 H 0.7460 -0.1483 0.7204 0.032 Uiso 1 1 calc R A 1
C33 C 0.7350(3) 0.0093(2) 0.73614(19) 0.0237(6) Uani 1 1 d . A 1
H33 H 0.7475 0.0362 0.6734 0.028 Uiso 1 1 calc R A 1
C34 C 0.4830(3) 0.3086(2) 0.93593(18) 0.0202(6) Uani 1 1 d . A 1
H34A H 0.4578 0.2568 0.9021 0.024 Uiso 1 1 calc R A 1
H34B H 0.5274 0.2664 0.9860 0.024 Uiso 1 1 calc R A 1
C35 C 0.3629(3) 0.3755(2) 0.97439(19) 0.0224(6) Uani 1 1 d . A 1
H35 H 0.3693 0.4134 1.0219 0.027 Uiso 1 1 calc R A 1
C36 C 0.2501(3) 0.3848(2) 0.9464(2) 0.0299(7) Uani 1 1 d . A 1
H36A H 0.2407 0.3479 0.8990 0.036 Uiso 1 1 calc R A 1
H36B H 0.1777 0.4285 0.9735 0.036 Uiso 1 1 calc R A 1
C37 C 0.2994(3) 0.4959(3) 0.5107(2) 0.0331(8) Uani 1 1 d . A 1
H37A H 0.2509 0.4383 0.5444 0.050 Uiso 1 1 calc R A 1
H37B H 0.3822 0.4640 0.4804 0.050 Uiso 1 1 calc R A 1
H37C H 0.2486 0.5399 0.4656 0.050 Uiso 1 1 calc R A 1
C38 C 0.4547(3) 0.7130(2) 0.8164(2) 0.0275(7) Uani 1 1 d . A 1
H38A H 0.3632 0.7363 0.8095 0.041 Uiso 1 1 calc R A 1
H38B H 0.5092 0.7338 0.7592 0.041 Uiso 1 1 calc R A 1
H38C H 0.4774 0.7475 0.8636 0.041 Uiso 1 1 calc R A 1
C39 C 0.4608(7) 0.1392(6) 0.4650(5) 0.0430(18) Uani 0.549(6) 1 d P B 1
H39 H 0.4119 0.0785 0.4958 0.052 Uiso 0.549(6) 1 calc PR B 1
Cl1 Cl 0.5814(3) 0.0949(2) 0.3735(2) 0.0327(6) Uani 0.549(6) 1 d P B 1
Cl2 Cl 0.5501(5) 0.1731(4) 0.5371(4) 0.0858(15) Uani 0.549(6) 1 d P B 1
Cl3 Cl 0.35086(17) 0.2526(2) 0.42529(19) 0.0425(8) Uani 0.549(6) 1 d P B 1
C39A C 0.5285(8) 0.1884(7) 0.4530(5) 0.040(2) Uani 0.451(6) 1 d P B 2
H39A H 0.5591 0.2566 0.4189 0.048 Uiso 0.451(6) 1 calc PR B 2
Cl1A Cl 0.5444(9) 0.0778(6) 0.3806(5) 0.138(3) Uani 0.451(6) 1 d P B 2
Cl2A Cl 0.5902(5) 0.1463(5) 0.5509(3) 0.0551(11) Uani 0.451(6) 1 d P B 2
Cl3A Cl 0.3582(2) 0.1959(3) 0.4738(3) 0.0578(12) Uani 0.451(6) 1 d P B 2
C40 C 0.0787(11) 0.5076(12) 0.2731(12) 0.025(3) Uani 0.679(3) 1 d P C 1
H40 H 0.1231 0.5733 0.2661 0.030 Uiso 0.679(3) 1 calc PR C 1
Cl4 Cl -0.07505(14) 0.54857(13) 0.24547(14) 0.0557(5) Uani 0.679(3) 1 d P C 1
Cl5 Cl 0.1718(2) 0.42045(12) 0.20436(15) 0.0675(7) Uani 0.679(3) 1 d P C 1
Cl6 Cl 0.07046(15) 0.44638(13) 0.38705(9) 0.0574(6) Uani 0.679(3) 1 d P C 1
C40A C 0.118(3) 0.491(3) 0.264(3) 0.041(8) Uani 0.321(3) 1 d P C 2
H40A H 0.1772 0.5480 0.2467 0.049 Uiso 0.321(3) 1 calc PR C 2
Cl4A Cl -0.0342(6) 0.5464(3) 0.3131(5) 0.115(3) Uani 0.321(3) 1 d P C 2
Cl5A Cl 0.0949(5) 0.4414(3) 0.1649(2) 0.0581(11) Uani 0.321(3) 1 d P C 2
Cl6A Cl 0.1868(4) 0.3866(3) 0.3339(3) 0.0758(15) Uani 0.321(3) 1 d P C 2

loop_
_atom_site_aniso_label
_atom_site_aniso_U_11
_atom_site_aniso_U_22
_atom_site_aniso_U_33
_atom_site_aniso_U_23
_atom_site_aniso_U_13
_atom_site_aniso_U_12
Si1 0.0137(4) 0.0145(4) 0.0191(4) -0.0018(3) -0.0030(3) -0.0011(3)
O1 0.0147(9) 0.0154(10) 0.0215(10) -0.0014(8) -0.0052(8) -0.0005(7)
O2 0.0174(10) 0.0206(10) 0.0178(10) -0.0010(8) -0.0018(8) 0.0004(8)
O3 0.0411(13) 0.0347(12) 0.0207(12) -0.0066(9) -0.0005(10) -0.0009(10)
O4 0.0324(12) 0.0318(12) 0.0288(12) 0.0009(9) -0.0164(10) 0.0045(9)
O5 0.0239(11) 0.0149(10) 0.0298(11) -0.0042(8) -0.0069(9) 0.0026(8)
N1 0.0144(11) 0.0138(11) 0.0192(13) -0.0018(9) -0.0038(9) 0.0005(9)
N2 0.0143(11) 0.0130(11) 0.0168(12) -0.0025(9) -0.0007(9) -0.0013(9)
C1 0.0110(13) 0.0166(14) 0.0246(16) 0.0009(12) -0.0002(11) -0.0023(11)
C2 0.0177(14) 0.0260(16) 0.0195(15) -0.0018(12) -0.0038(12) -0.0033(12)
C3 0.0175(15) 0.0259(16) 0.0231(16) 0.0035(13) -0.0051(12) -0.0008(12)
C4 0.0215(15) 0.0176(14) 0.0307(17) 0.0032(12) -0.0074(13) 0.0019(12)
C5 0.0154(14) 0.0178(14) 0.0278(17) -0.0034(12) -0.0015(12) -0.0020(11)
C6 0.0101(13) 0.0180(14) 0.0222(15) -0.0015(11) -0.0015(11) -0.0030(11)
C7 0.0138(13) 0.0143(13) 0.0193(15) -0.0033(11) -0.0033(11) 0.0011(11)
C8 0.0154(14) 0.0134(13) 0.0198(15) 0.0009(11) -0.0031(11) -0.0049(11)
C9 0.0166(14) 0.0144(14) 0.0258(17) -0.0015(12) -0.0029(12) -0.0023(11)
C10 0.0234(15) 0.0192(14) 0.0198(15) -0.0022(11) -0.0037(12) -0.0049(12)
C11 0.0178(15) 0.0219(15) 0.0223(16) -0.0006(12) -0.0078(12) -0.0030(12)
C12 0.0141(14) 0.0202(15) 0.0240(16) -0.0015(12) -0.0035(12) -0.0011(11)
C13 0.0142(14) 0.0151(13) 0.0197(15) 0.0001(11) -0.0010(11) -0.0036(11)
C14 0.0177(14) 0.0142(14) 0.0241(16) -0.0031(11) 0.0008(12) -0.0049(11)
C15 0.0262(16) 0.0188(15) 0.0211(16) 0.0023(12) -0.0026(13) -0.0073(12)
C16 0.0298(17) 0.0248(16) 0.0187(17) -0.0013(12) 0.0017(13) -0.0085(13)
C17 0.0244(16) 0.0258(16) 0.0286(18) -0.0092(13) 0.0050(13) -0.0026(13)
C18 0.0201(15) 0.0201(15) 0.0278(18) -0.0045(12) -0.0020(13) -0.0020(12)
C19 0.0159(14) 0.0163(14) 0.0230(16) -0.0018(11) 0.0015(12) -0.0056(11)
C20 0.0172(14) 0.0140(13) 0.0240(16) 0.0002(11) -0.0030(12) -0.0052(11)
C21 0.0164(14) 0.0193(14) 0.0186(15) -0.0068(11) -0.0014(11) -0.0005(11)
C22 0.0192(15) 0.0183(14) 0.0228(16) -0.0027(12) 0.0007(12) -0.0025(12)
C23 0.0122(14) 0.0284(16) 0.0298(17) -0.0112(13) 0.0011(12) -0.0043(12)
C24 0.0196(15) 0.0234(16) 0.0314(17) -0.0103(13) -0.0091(13) 0.0054(12)
C25 0.0250(16) 0.0168(14) 0.0244(16) -0.0045(12) -0.0047(13) 0.0022(12)
C26 0.0190(15) 0.0192(15) 0.0261(16) -0.0049(12) 0.0002(12) -0.0036(12)
C27 0.048(2) 0.0378(19) 0.0227(17) 0.0000(14) -0.0105(15) -0.0029(16)
C28 0.0079(13) 0.0184(14) 0.0215(15) -0.0044(11) -0.0025(11) 0.0010(10)
C29 0.0220(15) 0.0192(15) 0.0202(16) -0.0041(12) -0.0059(12) -0.0023(12)
C30 0.0274(16) 0.0215(15) 0.0241(16) 0.0043(13) -0.0085(13) -0.0059(12)
C31 0.0163(15) 0.0146(14) 0.0379(19) 0.0029(13) -0.0064(13) -0.0012(11)
C32 0.0258(16) 0.0224(16) 0.0342(19) -0.0106(13) 0.0022(14) -0.0074(13)
C33 0.0250(16) 0.0250(16) 0.0213(16) -0.0048(12) 0.0011(13) -0.0068(12)
C34 0.0197(15) 0.0188(14) 0.0209(15) 0.0000(11) -0.0045(12) -0.0006(11)
C35 0.0209(15) 0.0203(15) 0.0238(16) -0.0036(12) 0.0036(12) -0.0030(12)
C36 0.0197(16) 0.0255(16) 0.044(2) -0.0044(14) -0.0008(14) -0.0047(13)
C37 0.0322(18) 0.0376(18) 0.0289(18) -0.0010(14) -0.0145(14) 0.0033(14)
C38 0.0316(17) 0.0159(15) 0.0330(18) -0.0025(12) -0.0007(14) -0.0018(12)
C39 0.025(4) 0.044(4) 0.058(5) -0.009(3) 0.000(3) -0.004(3)
Cl1 0.0487(12) 0.0198(9) 0.0190(11) 0.0032(7) -0.0019(8) 0.0178(8)
Cl2 0.076(3) 0.084(3) 0.119(3) -0.056(2) -0.051(2) 0.0076(18)
Cl3 0.0419(10) 0.0431(14) 0.0431(15) -0.0067(11) -0.0014(8) -0.0121(8)
C39A 0.038(5) 0.050(5) 0.036(5) -0.003(4) -0.001(4) -0.025(4)
Cl1A 0.182(7) 0.139(5) 0.093(4) -0.069(3) -0.038(4) 0.056(4)
Cl2A 0.054(2) 0.076(3) 0.0463(18) -0.0251(16) -0.0079(18) -0.023(2)
Cl3A 0.0420(14) 0.065(2) 0.067(2) -0.015(2) -0.0073(12) -0.0024(13)
C40 0.016(7) 0.020(3) 0.038(5) -0.002(3) 0.000(6) -0.003(4)
Cl4 0.0363(8) 0.0502(9) 0.0741(12) 0.0228(8) -0.0215(8) -0.0075(6)
Cl5 0.0726(13) 0.0400(9) 0.0762(14) -0.0200(9) 0.0382(11) -0.0044(8)
Cl6 0.0564(10) 0.0853(12) 0.0369(9) 0.0069(7) -0.0222(7) -0.0308(9)
C40A 0.020(15) 0.046(16) 0.050(11) 0.003(11) 0.011(13) -0.011(12)
Cl4A 0.098(4) 0.044(2) 0.177(6) -0.041(3) 0.095(4) -0.020(2)
Cl5A 0.087(3) 0.049(2) 0.042(2) -0.0038(15) -0.0086(19) -0.0276(19)
Cl6A 0.108(3) 0.059(2) 0.076(3) -0.0005(18) -0.041(2) -0.039(2)

loop_
_atom_type_symbol
_atom_type_description
_atom_type_scat_dispersion_real
_atom_type_scat_dispersion_imag
_atom_type_scat_source
C C 0.0033 0.0016 'International Tables Vol C Tables 4.2.6.8 and 6.1.1.4'
H H 0.0000 0.0000 'International Tables Vol C Tables 4.2.6.8 and 6.1.1.4'
N N 0.0061 0.0033 'International Tables Vol C Tables 4.2.6.8 and 6.1.1.4'
O O 0.0106 0.0060 'International Tables Vol C Tables 4.2.6.8 and 6.1.1.4'
Si Si 0.0817 0.0704 'International Tables Vol C Tables 4.2.6.8 and 6.1.1.4'
Cl Cl 0.1484 0.1585 'International Tables Vol C Tables 4.2.6.8 and 6.1.1.4'

loop_
_geom_angle_atom_site_label_1
_geom_angle_atom_site_label_2
_geom_angle_atom_site_label_3
_geom_angle
O2 Si1 O1 92.12(9)
O2 Si1 N1 121.52(10)
O1 Si1 N1 95.84(9)
O2 Si1 C28 116.95(11)
O1 Si1 C28 96.39(10)
N1 Si1 C28 119.47(11)
O2 Si1 N2 86.85(9)
O1 Si1 N2 175.85(9)
N1 Si1 N2 81.31(9)
C28 Si1 N2 87.65(10)
C1 O1 Si1 122.62(15)
C14 O2 Si1 125.26(16)
C16 O3 C27 118.5(2)
C3 O4 C37 117.3(2)
C5 O5 C38 116.1(2)
C8 N1 C7 116.6(2)
C8 N1 Si1 119.01(17)
C7 N1 Si1 122.22(16)
C20 N2 C13 127.3(2)
C20 N2 Si1 121.48(17)
C13 N2 Si1 110.94(16)
O1 C1 C6 118.0(2)
O1 C1 C2 119.9(2)
C6 C1 C2 122.1(2)
C3 C2 C1 117.9(3)
C3 C2 H2 121.1
C1 C2 H2 121.1
O4 C3 C4 114.4(2)
O4 C3 C2 124.2(3)
C4 C3 C2 121.4(2)
C5 C4 C3 119.7(3)
C5 C4 H4 120.2
C3 C4 H4 120.2
O5 C5 C4 123.6(2)
O5 C5 C6 115.7(2)
C4 C5 C6 120.7(3)
C1 C6 C5 118.2(2)
C1 C6 C7 118.4(2)
C5 C6 C7 123.2(2)
N1 C7 C6 110.6(2)
N1 C7 C34 110.8(2)
C6 C7 C34 110.4(2)
N1 C7 H7 108.3
C6 C7 H7 108.3
C34 C7 H7 108.3
C9 C8 N1 125.8(2)
C9 C8 C13 119.6(2)
N1 C8 C13 114.6(2)
C8 C9 C10 120.0(3)
C8 C9 H9 120.0
C10 C9 H9 120.0
C11 C10 C9 120.7(3)
C11 C10 H10 119.6
C9 C10 H10 119.6
C12 C11 C10 120.0(2)
C12 C11 H11 120.0
C10 C11 H11 120.0
C11 C12 C13 120.5(3)
C11 C12 H12 119.7
C13 C12 H12 119.7
C12 C13 N2 131.1(2)
C12 C13 C8 119.1(2)
N2 C13 C8 109.6(2)
O2 C14 C15 116.9(2)
O2 C14 C19 121.7(2)
C15 C14 C19 121.4(2)
C16 C15 C14 119.2(3)
C16 C15 H15 120.4
C14 C15 H15 120.4
O3 C16 C15 124.4(3)
O3 C16 C17 114.8(2)
C15 C16 C17 120.7(3)
C18 C17 C16 119.4(3)
C18 C17 H17 120.3
C16 C17 H17 120.3
C17 C18 C19 122.1(3)
C17 C18 H18 118.9
C19 C18 H18 118.9
C14 C19 C18 117.1(2)
C14 C19 C20 121.6(2)
C18 C19 C20 121.1(2)
N2 C20 C19 119.3(2)
N2 C20 C21 123.4(2)
C19 C20 C21 117.3(2)
C26 C21 C22 119.8(2)
C26 C21 C20 118.7(2)
C22 C21 C20 121.4(2)
C23 C22 C21 119.8(2)
C23 C22 H22 120.1
C21 C22 H22 120.1
C24 C23 C22 120.0(2)
C24 C23 H23 120.0
C22 C23 H23 120.0
C23 C24 C25 120.3(2)
C23 C24 H24 119.8
C25 C24 H24 119.8
C26 C25 C24 119.8(3)
C26 C25 H25 120.1
C24 C25 H25 120.1
C25 C26 C21 120.2(2)
C25 C26 H26 119.9
C21 C26 H26 119.9
C33 C28 C29 117.1(2)
C33 C28 Si1 123.2(2)
C29 C28 Si1 119.62(19)
C30 C29 C28 121.6(3)
C30 C29 H29 119.2
C28 C29 H29 119.2
C31 C30 C29 119.9(3)
C31 C30 H30 120.0
C29 C30 H30 120.0
C32 C31 C30 119.8(3)
C32 C31 H31 120.1
C30 C31 H31 120.1
C31 C32 C33 120.1(3)
C31 C32 H32 119.9
C33 C32 H32 119.9
C32 C33 C28 121.4(3)
C32 C33 H33 119.3
C28 C33 H33 119.3
C35 C34 C7 112.4(2)
C35 C34 H34A 109.1
C7 C34 H34A 109.1
C35 C34 H34B 109.1
C7 C34 H34B 109.1
H34A C34 H34B 107.9
C36 C35 C34 124.0(3)
C36 C35 H35 118.0
C34 C35 H35 118.0
C35 C36 H36A 120.0
C35 C36 H36B 120.0
H36A C36 H36B 120.0
Cl2 C39 Cl3 110.7(4)
Cl2 C39 Cl1 104.2(4)
Cl3 C39 Cl1 111.6(4)
Cl2 C39 H39 110.1
Cl3 C39 H39 110.1
Cl1 C39 H39 110.1
Cl2A C39A Cl3A 109.5(5)
Cl2A C39A Cl1A 113.4(5)
Cl3A C39A Cl1A 92.6(5)
Cl2A C39A H39A 113.2
Cl3A C39A H39A 113.2
Cl1A C39A H39A 113.2
Cl4 C40 Cl5 113.2(9)
Cl4 C40 Cl6 110.0(7)
Cl5 C40 Cl6 109.9(8)
Cl4 C40 H40 107.9
Cl5 C40 H40 107.9
Cl6 C40 H40 107.9
Cl6A C40A Cl4A 112(2)
Cl6A C40A Cl5A 108.5(19)
Cl4A C40A Cl5A 107.3(18)
Cl6A C40A H40A 109.7
Cl4A C40A H40A 109.7
Cl5A C40A H40A 109.7

loop_
_geom_bond_atom_site_label_1
_geom_bond_atom_site_label_2
_geom_bond_distance
Si1 O2 1.6870(19)
Si1 O1 1.7193(17)
Si1 N1 1.746(2)
Si1 C28 1.872(3)
Si1 N2 2.046(2)
O1 C1 1.362(3)
O2 C14 1.358(3)
O3 C16 1.360(3)
O3 C27 1.424(3)
O4 C3 1.372(3)
O4 C37 1.425(3)
O5 C5 1.374(3)
O5 C38 1.427(3)
N1 C8 1.404(3)
N1 C7 1.479(3)
N2 C20 1.312(3)
N2 C13 1.417(3)
C1 C6 1.389(4)
C1 C2 1.396(4)
C2 C3 1.388(4)
C2 H2 0.9500
C3 C4 1.386(4)
C4 C5 1.382(4)
C4 H4 0.9500
C5 C6 1.400(4)
C6 C7 1.502(3)
C7 C34 1.543(4)
C7 H7 1.0000
C8 C9 1.383(4)
C8 C13 1.419(4)
C9 C10 1.387(4)
C9 H9 0.9500
C10 C11 1.383(4)
C10 H10 0.9500
C11 C12 1.378(4)
C11 H11 0.9500
C12 C13 1.394(4)
C12 H12 0.9500
C14 C15 1.395(4)
C14 C19 1.404(4)
C15 C16 1.382(4)
C15 H15 0.9500
C16 C17 1.399(4)
C17 C18 1.363(4)
C17 H17 0.9500
C18 C19 1.411(4)
C18 H18 0.9500
C19 C20 1.454(4)
C20 C21 1.488(4)
C21 C26 1.390(4)
C21 C22 1.393(4)
C22 C23 1.385(4)
C22 H22 0.9500
C23 C24 1.383(4)
C23 H23 0.9500
C24 C25 1.392(4)
C24 H24 0.9500
C25 C26 1.377(4)
C25 H25 0.9500
C26 H26 0.9500
C27 H27A 0.9800
C27 H27B 0.9800
C27 H27C 0.9800
C28 C33 1.396(4)
C28 C29 1.397(4)
C29 C30 1.386(4)
C29 H29 0.9500
C30 C31 1.380(4)
C30 H30 0.9500
C31 C32 1.378(4)
C31 H31 0.9500
C32 C33 1.389(4)
C32 H32 0.9500
C33 H33 0.9500
C34 C35 1.501(4)
C34 H34A 0.9900
C34 H34B 0.9900
C35 C36 1.307(4)
C35 H35 0.9500
C36 H36A 0.9500
C36 H36B 0.9500
C37 H37A 0.9800
C37 H37B 0.9800
C37 H37C 0.9800
C38 H38A 0.9800
C38 H38B 0.9800
C38 H38C 0.9800
C39 Cl2 1.701(8)
C39 Cl3 1.782(7)
C39 Cl1 1.825(7)
C39 H39 1.0000
C39A Cl2A 1.689(8)
C39A Cl3A 1.761(8)
C39A Cl1A 1.897(11)
C39A H39A 1.0000
C40 Cl4 1.718(12)
C40 Cl5 1.730(14)
C40 Cl6 1.765(18)
C40 H40 1.0000
C40A Cl6A 1.69(4)
C40A Cl4A 1.75(3)
C40A Cl5A 1.79(4)
C40A H40A 1.0000

loop_
_geom_torsion_atom_site_label_1
_geom_torsion_atom_site_label_2
_geom_torsion_atom_site_label_3
_geom_torsion_atom_site_label_4
_geom_torsion
O2 Si1 O1 C1 -78.20(19)
N1 Si1 O1 C1 43.8(2)
C28 Si1 O1 C1 164.4(2)
O1 Si1 O2 C14 -133.42(19)
N1 Si1 O2 C14 128.40(19)
C28 Si1 O2 C14 -35.2(2)
N2 Si1 O2 C14 50.60(19)
O2 Si1 N1 C8 -99.31(19)
O1 Si1 N1 C8 164.58(18)
C28 Si1 N1 C8 63.8(2)
N2 Si1 N1 C8 -18.45(18)
O2 Si1 N1 C7 98.12(19)
O1 Si1 N1 C7 2.0(2)
C28 Si1 N1 C7 -98.7(2)
N2 Si1 N1 C7 178.98(19)
O2 Si1 N2 C20 -44.02(19)
N1 Si1 N2 C20 -166.6(2)
C28 Si1 N2 C20 73.1(2)
O2 Si1 N2 C13 141.34(16)
N1 Si1 N2 C13 18.80(16)
C28 Si1 N2 C13 -101.50(17)
Si1 O1 C1 C6 -45.0(3)
Si1 O1 C1 C2 136.2(2)
O1 C1 C2 C3 -179.0(2)
C6 C1 C2 C3 2.2(4)
C37 O4 C3 C4 -174.0(2)
C37 O4 C3 C2 7.7(4)
C1 C2 C3 O4 178.8(2)
C1 C2 C3 C4 0.6(4)
O4 C3 C4 C5 179.9(2)
C2 C3 C4 C5 -1.7(4)
C38 O5 C5 C4 -19.1(4)
C38 O5 C5 C6 161.6(2)
C3 C4 C5 O5 -179.1(2)
C3 C4 C5 C6 0.2(4)
O1 C1 C6 C5 177.6(2)
C2 C1 C6 C5 -3.6(4)
O1 C1 C6 C7 -7.2(3)
C2 C1 C6 C7 171.6(2)
O5 C5 C6 C1 -178.3(2)
C4 C5 C6 C1 2.4(4)
O5 C5 C6 C7 6.8(4)
C4 C5 C6 C7 -172.6(2)
C8 N1 C7 C6 154.5(2)
Si1 N1 C7 C6 -42.5(3)
C8 N1 C7 C34 -82.7(3)
Si1 N1 C7 C34 80.2(2)
C1 C6 C7 N1 48.9(3)
C5 C6 C7 N1 -136.2(2)
C1 C6 C7 C34 -74.1(3)
C5 C6 C7 C34 100.8(3)
C7 N1 C8 C9 -2.4(4)
Si1 N1 C8 C9 -165.9(2)
C7 N1 C8 C13 178.6(2)
Si1 N1 C8 C13 15.0(3)
N1 C8 C9 C10 -178.3(2)
C13 C8 C9 C10 0.8(4)
C8 C9 C10 C11 -1.2(4)
C9 C10 C11 C12 0.9(4)
C10 C11 C12 C13 -0.2(4)
C11 C12 C13 N2 175.9(2)
C11 C12 C13 C8 -0.2(4)
C20 N2 C13 C12 -5.7(4)
Si1 N2 C13 C12 168.6(2)
C20 N2 C13 C8 170.6(2)
Si1 N2 C13 C8 -15.1(2)
C9 C8 C13 C12 -0.1(4)
N1 C8 C13 C12 179.1(2)
C9 C8 C13 N2 -176.9(2)
N1 C8 C13 N2 2.2(3)
Si1 O2 C14 C15 145.33(19)
Si1 O2 C14 C19 -34.7(3)
O2 C14 C15 C16 -177.2(2)
C19 C14 C15 C16 2.9(4)
C27 O3 C16 C15 -3.2(4)
C27 O3 C16 C17 174.7(2)
C14 C15 C16 O3 178.4(2)
C14 C15 C16 C17 0.7(4)
O3 C16 C17 C18 179.2(2)
C15 C16 C17 C18 -2.9(4)
C16 C17 C18 C19 1.6(4)
O2 C14 C19 C18 176.0(2)
C15 C14 C19 C18 -4.0(4)
O2 C14 C19 C20 -9.4(4)
C15 C14 C19 C20 170.6(2)
C17 C18 C19 C14 1.8(4)
C17 C18 C19 C20 -172.9(2)
C13 N2 C20 C19 -166.8(2)
Si1 N2 C20 C19 19.5(3)
C13 N2 C20 C21 13.7(4)
Si1 N2 C20 C21 -160.04(18)
C14 C19 C20 N2 12.5(4)
C18 C19 C20 N2 -173.1(2)
C14 C19 C20 C21 -167.9(2)
C18 C19 C20 C21 6.5(4)
N2 C20 C21 C26 73.0(3)
C19 C20 C21 C26 -106.5(3)
N2 C20 C21 C22 -108.1(3)
C19 C20 C21 C22 72.4(3)
C26 C21 C22 C23 -1.2(4)
C20 C21 C22 C23 179.9(2)
C21 C22 C23 C24 0.7(4)
C22 C23 C24 C25 0.1(4)
C23 C24 C25 C26 -0.3(4)
C24 C25 C26 C21 -0.3(4)
C22 C21 C26 C25 1.0(4)
C20 C21 C26 C25 179.9(2)
O2 Si1 C28 C33 -16.4(3)
O1 Si1 C28 C33 79.3(2)
N1 Si1 C28 C33 179.7(2)
N2 Si1 C28 C33 -101.6(2)
O2 Si1 C28 C29 160.99(18)
O1 Si1 C28 C29 -103.3(2)
N1 Si1 C28 C29 -2.9(2)
N2 Si1 C28 C29 75.7(2)
C33 C28 C29 C30 0.9(4)
Si1 C28 C29 C30 -176.7(2)
C28 C29 C30 C31 -0.1(4)
C29 C30 C31 C32 -0.8(4)
C30 C31 C32 C33 0.8(4)
C31 C32 C33 C28 0.1(4)
C29 C28 C33 C32 -0.9(4)
Si1 C28 C33 C32 176.6(2)
N1 C7 C34 C35 170.2(2)
C6 C7 C34 C35 -66.9(3)
C7 C34 C35 C36 103.5(3)
